data_7707820
loop_
_publ_author_name
'Wu, Junmiao'
'Yang, Tongfu'
'Wang, Xiaojun'
'Li, Wenjuan'
'Pang, Min'
'Sun, Hongbin'
'Liang, Hong'
'Yang, Feng'

_publ_section_title
;
 Development of a multi-target anticancer Sn(ii) pyridine-2-carboxaldehyde
 thiosemicarbazone complex.
;
_journal_issue 31
_journal_name_full 'Dalton transactions (Cambridge, England : 2003)'
_journal_page_first 10909
_journal_page_last 10921
_journal_paper_doi 10.1039/d1dt01272j
_journal_volume 50
_journal_year 2021
_chemical_formula_moiety 'C13 H11 Cl N4 S Sn'
_chemical_formula_sum 'C13 H11 Cl N4 S Sn'
_chemical_formula_weight 409.46
_space_group_crystal_system monoclinic
_space_group_IT_number 14
_space_group_name_Hall '-P 2ybc'
_space_group_name_H-M_alt 'P 1 21/c 1'
_atom_sites_solution_hydrogens geom
_atom_sites_solution_primary direct
_atom_sites_solution_secondary difmap
_audit_creation_date 2020-08-04
_audit_creation_method
;
Olex2 1.2
(compiled 2018.05.29 svn.r3508 for OlexSys, GUI svn.r5506)
;
_audit_update_record
;
2021-06-07 deposited with the CCDC.	2021-07-05 downloaded from the CCDC.
;
_cell_angle_alpha 90.00
_cell_angle_beta 105.105(4)
_cell_angle_gamma 90.00
_cell_formula_units_Z 4
_cell_length_a 7.1781(18)
_cell_length_b 23.125(6)
_cell_length_c 9.358(2)
_cell_measurement_reflns_used 3672
_cell_measurement_temperature 297.15
_cell_measurement_theta_max 22.62
_cell_measurement_theta_min 2.42
_cell_volume 1499.7(6)
_computing_cell_refinement 'SAINT v8.27A (Bruker, 2012)'
_computing_data_reduction 'SAINT v8.27A (Bruker, 2012)'
_computing_molecular_graphics 'Olex2 (Dolomanov et al., 2009)'
_computing_publication_material 'Olex2 (Dolomanov et al., 2009)'
_computing_structure_refinement 'XL (Sheldrick, 2008)'
_computing_structure_solution 'XS (Sheldrick, 2008)'
_diffrn_ambient_temperature 297.15
_diffrn_measured_fraction_theta_full 1.000
_diffrn_measured_fraction_theta_max 1.000
_diffrn_measurement_device_type 'Bruker APEX-II CCD'
_diffrn_measurement_method '\f and \w scans'
_diffrn_radiation_monochromator graphite
_diffrn_radiation_type MoK\a
_diffrn_radiation_wavelength 0.71073
_diffrn_reflns_av_R_equivalents 0.1454
_diffrn_reflns_av_unetI/netI 0.0739
_diffrn_reflns_limit_h_max 8
_diffrn_reflns_limit_h_min -8
_diffrn_reflns_limit_k_max 27
_diffrn_reflns_limit_k_min -27
_diffrn_reflns_limit_l_max 11
_diffrn_reflns_limit_l_min -11
_diffrn_reflns_number 16447
_diffrn_reflns_theta_full 25.00
_diffrn_reflns_theta_max 25.00
_diffrn_reflns_theta_min 1.76
_diffrn_source 'fine-focus sealed tube'
_diffrn_standards_number 0
_exptl_absorpt_coefficient_mu 2.015
_exptl_absorpt_correction_T_max 0.8239
_exptl_absorpt_correction_T_min 0.5831
_exptl_absorpt_correction_type multi-scan
_exptl_crystal_colour 'dull yellowish yellow'
_exptl_crystal_colour_lustre dull
_exptl_crystal_colour_modifier yellowish
_exptl_crystal_colour_primary yellow
_exptl_crystal_density_diffrn 1.814
_exptl_crystal_density_method 'not measured'
_exptl_crystal_description block
_exptl_crystal_F_000 800
_exptl_crystal_size_max 0.3
_exptl_crystal_size_mid 0.12
_exptl_crystal_size_min 0.1
_refine_diff_density_max 1.898
_refine_diff_density_min -0.986
_refine_diff_density_rms 0.136
_refine_ls_extinction_method none
_refine_ls_goodness_of_fit_ref 0.988
_refine_ls_hydrogen_treatment constr
_refine_ls_matrix_type full
_refine_ls_number_parameters 181
_refine_ls_number_reflns 2650
_refine_ls_number_restraints 0
_refine_ls_restrained_S_all 0.988
_refine_ls_R_factor_all 0.0658
_refine_ls_R_factor_gt 0.0482
_refine_ls_shift/su_max 0.001
_refine_ls_shift/su_mean 0.000
_refine_ls_structure_factor_coef Fsqd
_refine_ls_weighting_details 'calc w=1/[\s^2^(Fo^2^)+(0.0598P)^2^+0.0000P] where P=(Fo^2^+2Fc^2^)/3'
_refine_ls_weighting_scheme calc
_refine_ls_wR_factor_gt 0.1070
_refine_ls_wR_factor_ref 0.1126
_reflns_number_gt 2000
_reflns_number_total 2650
_reflns_threshold_expression >2sigma(I)
_cod_data_source_file d1dt01272j2.cif
_cod_data_source_block aaaa
_cod_depositor_comments 'Adding full bibliography for 7707820--7707824.cif.'
_cod_original_cell_volume 1499.6(6)
_cod_database_code 7707820
_olex2_refinement_description
;
1. Fixed Uiso
 At 1.2 times of:
  All C(H) groups, All N(H) groups
2.a Aromatic/amide H refined with riding coordinates:
 N4(H4), C1AA(H1AA), C2AA(H2AA), C4AA(H4AA), C5AA(H5AA), C6AA(H6AA),
 C7AA(H7AA), C8AA(H8AA), C9AA(H9AA), C1BA(H1BA), C2(H2)
;
_olex2_submission_special_instructions 'No special instructions were received'

loop_
_space_group_symop_id
_space_group_symop_operation_xyz
1 'x, y, z'
2 '-x, y+1/2, -z+1/2'
3 '-x, -y, -z'
4 'x, -y-1/2, z-1/2'

loop_
_atom_site_label
_atom_site_type_symbol
_atom_site_fract_x
_atom_site_fract_y
_atom_site_fract_z
_atom_site_U_iso_or_equiv
_atom_site_adp_type
_atom_site_occupancy
_atom_site_calc_flag
_atom_site_disorder_assembly
_atom_site_disorder_group
_atom_site_refinement_flags_posn
Sn1 Sn 0.41636(6) 0.389300(16) 0.08927(4) 0.04260(18) Uani 1 d . . .
S1 S 0.5299(2) 0.46111(7) 0.31645(16) 0.0520(4) Uani 1 d . . .
N2 N 0.2755(6) 0.47977(18) 0.0169(5) 0.0329(10) Uani 1 d . . .
N3 N 0.3056(7) 0.52914(19) 0.0998(5) 0.0402(11) Uani 1 d . . .
C4BA C 0.1172(7) 0.4370(2) -0.2142(6) 0.0367(12) Uani 1 d . . .
N4 N 0.4541(6) 0.57074(19) 0.3247(5) 0.0412(11) Uani 1 d . . .
H4 H 0.5304 0.5643 0.4107 0.049 Uiso 1 calc . . R
C1AA C 0.0707(9) 0.3441(3) -0.4012(7) 0.0579(18) Uani 1 d . . .
H1AA H 0.0587 0.3120 -0.4630 0.070 Uiso 1 calc . . R
C2AA C 0.0063(9) 0.4430(3) -0.3590(6) 0.0488(15) Uani 1 d . . .
H2AA H -0.0520 0.4782 -0.3921 0.059 Uiso 1 calc . . R
C3AA C 0.4166(8) 0.5231(2) 0.2346(6) 0.0347(12) Uani 1 d . . .
C4AA C 0.1578(8) 0.4848(2) -0.1137(6) 0.0353(12) Uani 1 d . . .
H4AA H 0.0986 0.5202 -0.1426 0.042 Uiso 1 calc . . R
C5AA C 0.4084(10) 0.7234(3) 0.4116(8) 0.0564(17) Uani 1 d . . .
H5AA H 0.4567 0.7482 0.4909 0.068 Uiso 1 calc . . R
C6AA C -0.0163(10) 0.3962(3) -0.4532(7) 0.0579(18) Uani 1 d . . .
H6AA H -0.0893 0.3995 -0.5507 0.070 Uiso 1 calc . . R
C7AA C 0.1755(9) 0.3410(3) -0.2555(7) 0.0522(16) Uani 1 d . . .
H7AA H 0.2312 0.3058 -0.2194 0.063 Uiso 1 calc . . R
C8AA C 0.4623(8) 0.6665(3) 0.4210(7) 0.0446(14) Uani 1 d . . .
H8AA H 0.5473 0.6526 0.5069 0.054 Uiso 1 calc . . R
C9AA C 0.2141(9) 0.7074(3) 0.1677(8) 0.0531(16) Uani 1 d . . .
H9AA H 0.1311 0.7219 0.0817 0.064 Uiso 1 calc . . R
C1BA C 0.2838(10) 0.7438(3) 0.2858(9) 0.0609(19) Uani 1 d . . .
H1BA H 0.2458 0.7823 0.2799 0.073 Uiso 1 calc . . R
C1 C 0.3892(8) 0.6289(2) 0.3011(6) 0.0352(12) Uani 1 d . . .
C2 C 0.2658(8) 0.6493(2) 0.1750(6) 0.0398(13) Uani 1 d . . .
H2 H 0.2169 0.6248 0.0951 0.048 Uiso 1 calc . . R
Cl1 Cl 0.1321(3) 0.36059(11) 0.1770(2) 0.0859(7) Uani 1 d . . .
N1 N 0.2010(7) 0.3864(2) -0.1633(5) 0.0430(11) Uani 1 d . . .

loop_
_atom_site_aniso_label
_atom_site_aniso_U_11
_atom_site_aniso_U_22
_atom_site_aniso_U_33
_atom_site_aniso_U_23
_atom_site_aniso_U_13
_atom_site_aniso_U_12
Sn1 0.0487(3) 0.0360(3) 0.0421(3) 0.00244(18) 0.00998(18) 0.00926(18)
S1 0.0686(11) 0.0428(9) 0.0364(8) 0.0019(7) -0.0009(7) 0.0125(7)
N2 0.036(2) 0.031(2) 0.033(2) 0.0010(19) 0.0113(19) 0.0052(18)
N3 0.044(3) 0.037(3) 0.038(3) 0.000(2) 0.008(2) 0.005(2)
C4BA 0.032(3) 0.044(3) 0.037(3) 0.004(3) 0.016(2) 0.001(2)
N4 0.043(3) 0.040(3) 0.036(2) -0.004(2) 0.002(2) 0.004(2)
C1AA 0.047(4) 0.076(5) 0.057(4) -0.027(4) 0.025(3) -0.018(3)
C2AA 0.051(4) 0.056(4) 0.040(3) 0.002(3) 0.014(3) -0.007(3)
C3AA 0.040(3) 0.034(3) 0.031(3) 0.001(2) 0.010(2) 0.005(2)
C4AA 0.031(3) 0.042(3) 0.035(3) 0.006(2) 0.011(2) 0.003(2)
C5AA 0.062(4) 0.046(4) 0.066(4) -0.021(3) 0.025(4) -0.014(3)
C6AA 0.051(4) 0.084(5) 0.038(3) -0.005(3) 0.010(3) -0.009(4)
C7AA 0.051(4) 0.051(4) 0.061(4) -0.009(3) 0.026(3) -0.005(3)
C8AA 0.044(3) 0.040(3) 0.052(3) -0.004(3) 0.017(3) -0.004(3)
C9AA 0.060(4) 0.035(3) 0.069(4) 0.008(3) 0.025(3) 0.002(3)
C1BA 0.065(5) 0.032(3) 0.092(6) -0.007(4) 0.033(4) -0.003(3)
C1 0.034(3) 0.035(3) 0.044(3) -0.003(2) 0.023(2) -0.004(2)
C2 0.044(3) 0.037(3) 0.044(3) -0.001(3) 0.021(3) -0.002(2)
Cl1 0.0779(13) 0.1218(18) 0.0569(11) 0.0188(11) 0.0156(9) -0.0408(12)
N1 0.043(3) 0.046(3) 0.044(3) -0.010(2) 0.018(2) -0.004(2)

loop_
_atom_type_symbol
_atom_type_description
_atom_type_scat_dispersion_real
_atom_type_scat_dispersion_imag
_atom_type_scat_source
C C 0.0033 0.0016 'International Tables Vol C Tables 4.2.6.8 and 6.1.1.4'
H H 0.0000 0.0000 'International Tables Vol C Tables 4.2.6.8 and 6.1.1.4'
Cl Cl 0.1484 0.1585 'International Tables Vol C Tables 4.2.6.8 and 6.1.1.4'
N N 0.0061 0.0033 'International Tables Vol C Tables 4.2.6.8 and 6.1.1.4'
S S 0.1246 0.1234 'International Tables Vol C Tables 4.2.6.8 and 6.1.1.4'
Sn Sn -0.6537 1.4246 'International Tables Vol C Tables 4.2.6.8 and 6.1.1.4'

loop_
_geom_angle_atom_site_label_1
_geom_angle_atom_site_label_2
_geom_angle_atom_site_label_3
_geom_angle
_geom_angle_site_symmetry_1
_geom_angle_site_symmetry_3
_geom_angle_publ_flag
N2 Sn1 S1 72.08(11) . . ?
N2 Sn1 Cl1 90.26(12) . . ?
N2 Sn1 N1 68.41(15) . . ?
Cl1 Sn1 S1 90.57(7) . . ?
N1 Sn1 S1 140.38(11) . . ?
N1 Sn1 Cl1 86.89(12) . . ?
C3AA S1 Sn1 98.83(18) . . ?
N3 N2 Sn1 126.1(3) . . ?
C4AA N2 Sn1 118.6(4) . . ?
C4AA N2 N3 115.3(4) . . ?
C3AA N3 N2 115.1(4) . . ?
C2AA C4BA C4AA 122.0(5) . . ?
N1 C4BA C2AA 121.5(5) . . ?
N1 C4BA C4AA 116.3(5) . . ?
C3AA N4 C1 131.4(5) . . ?
C7AA C1AA C6AA 118.2(6) . . ?
C6AA C2AA C4BA 119.1(6) . . ?
N3 C3AA S1 127.8(4) . . ?
N3 C3AA N4 118.6(5) . . ?
N4 C3AA S1 113.6(4) . . ?
N2 C4AA C4BA 121.3(5) . . ?
C1BA C5AA C8AA 119.9(6) . . ?
C2AA C6AA C1AA 119.4(6) . . ?
N1 C7AA C1AA 122.9(6) . . ?
C5AA C8AA C1 120.1(6) . . ?
C1BA C9AA C2 121.0(6) . . ?
C5AA C1BA C9AA 120.1(6) . . ?
C8AA C1 N4 114.9(5) . . ?
C2 C1 N4 125.1(5) . . ?
C2 C1 C8AA 120.0(5) . . ?
C1 C2 C9AA 118.8(6) . . ?
C4BA N1 Sn1 115.3(3) . . ?
C7AA N1 Sn1 125.7(4) . . ?
C7AA N1 C4BA 118.7(5) . . ?

loop_
_geom_bond_atom_site_label_1
_geom_bond_atom_site_label_2
_geom_bond_distance
_geom_bond_site_symmetry_2
_geom_bond_publ_flag
Sn1 S1 2.6530(16) . ?
Sn1 N2 2.345(4) . ?
Sn1 Cl1 2.480(2) . ?
Sn1 N1 2.465(5) . ?
S1 C3AA 1.726(5) . ?
N2 N3 1.365(6) . ?
N2 C4AA 1.297(7) . ?
N3 C3AA 1.312(7) . ?
C4BA C2AA 1.388(8) . ?
C4BA C4AA 1.432(8) . ?
C4BA N1 1.344(7) . ?
N4 C3AA 1.371(7) . ?
N4 C1 1.423(7) . ?
C1AA C6AA 1.386(10) . ?
C1AA C7AA 1.376(9) . ?
C2AA C6AA 1.379(9) . ?
C5AA C8AA 1.368(9) . ?
C5AA C1BA 1.363(10) . ?
C7AA N1 1.342(8) . ?
C8AA C1 1.408(8) . ?
C9AA C1BA 1.375(10) . ?
C9AA C2 1.390(8) . ?
C1 C2 1.362(8) . ?
